data_4315840
loop_
_publ_author_name
'Zohreh Hassanzadeh Fard'
'Ma\/lgorzata Ho\/ly\'nska'
'Stefanie Dehnen'

_publ_section_title
;
 Organotin Chalcogenide Salts: Synthesis, Characterization, and Extended
 Crystal Structures
;
_journal_name_full 'Inorganic Chemistry'
_journal_page_first 5748
_journal_page_last 5752
_journal_paper_doi 10.1021/ic100700f
_journal_volume 49
_journal_year 2010
_chemical_formula_moiety (C6H8Na2O4Sn2Te3),7(CH3OH)
_chemical_formula_sum 'C13 H36 Na2 O11 Sn2 Te3'
_chemical_formula_weight 1034.58
_space_group_IT_number 2
_symmetry_cell_setting triclinic
_symmetry_space_group_name_Hall '-P 1'
_symmetry_space_group_name_H-M 'P -1'
_atom_sites_solution_hydrogens geom
_atom_sites_solution_primary direct
_atom_sites_solution_secondary difmap
_audit_creation_method SHELXL-97
_cell_angle_alpha 76.13(3)
_cell_angle_beta 88.96(3)
_cell_angle_gamma 73.80(3)
_cell_formula_units_Z 2
_cell_length_a 11.709(3)
_cell_length_b 11.796(3)
_cell_length_c 12.190(3)
_cell_measurement_reflns_used 12470
_cell_measurement_temperature 100(2)
_cell_measurement_theta_max 52.54
_cell_measurement_theta_min 3.45
_cell_volume 1567.5(8)
_diffrn_ambient_temperature 100(2)
_diffrn_measured_fraction_theta_full 0.997
_diffrn_measured_fraction_theta_max 0.993
_diffrn_measurement_device_type IPDS2
_diffrn_measurement_method \w
_diffrn_radiation_monochromator graphite
_diffrn_radiation_source 'fine-focus sealed tube'
_diffrn_radiation_type MoK\a
_diffrn_radiation_wavelength 0.71073
_diffrn_reflns_av_R_equivalents 0.1080
_diffrn_reflns_av_sigmaI/netI 0.1035
_diffrn_reflns_limit_h_max 13
_diffrn_reflns_limit_h_min -14
_diffrn_reflns_limit_k_max 14
_diffrn_reflns_limit_k_min -14
_diffrn_reflns_limit_l_max 14
_diffrn_reflns_limit_l_min -14
_diffrn_reflns_number 20507
_diffrn_reflns_theta_full 25.00
_diffrn_reflns_theta_max 25.92
_diffrn_reflns_theta_min 1.72
_exptl_absorpt_coefficient_mu 4.40
_exptl_absorpt_correction_T_max 0.488
_exptl_absorpt_correction_T_min 0.351
_exptl_absorpt_correction_type multi-scan
_exptl_absorpt_process_details 'XPREP in SHELXTL (Bruker, 1997)'
_exptl_crystal_colour red
_exptl_crystal_density_diffrn 2.192
_exptl_crystal_density_method 'not measured'
_exptl_crystal_description block
_exptl_crystal_F_000 960
_exptl_crystal_size_max 0.20
_exptl_crystal_size_mid 0.10
_exptl_crystal_size_min 0.04
_refine_diff_density_max 1.05
_refine_diff_density_min -1.20
_refine_diff_density_rms 0.17
_refine_ls_extinction_method none
_refine_ls_goodness_of_fit_ref 0.881
_refine_ls_hydrogen_treatment constr
_refine_ls_matrix_type full
_refine_ls_number_parameters 287
_refine_ls_number_reflns 6080
_refine_ls_number_restraints 0
_refine_ls_restrained_S_all 0.881
_refine_ls_R_factor_all 0.0690
_refine_ls_R_factor_gt 0.0380
_refine_ls_shift/su_max 0.001
_refine_ls_shift/su_mean 0.000
_refine_ls_structure_factor_coef Fsqd
_refine_ls_weighting_details 'calc w=1/[\s^2^(Fo^2^)+(0.0002P)^2^] where P=(Fo^2^+2Fc^2^)/3'
_refine_ls_weighting_scheme calc
_refine_ls_wR_factor_gt 0.0664
_refine_ls_wR_factor_ref 0.0702
_reflns_number_gt 4009
_reflns_number_total 6080
_reflns_threshold_expression >2sigma(I)
_cod_data_source_file ic100700f_si_005.cif
_cod_data_source_block zh132abs
_cod_depositor_comments
;
The following automatic conversions were performed:

'_symmetry_cell_setting' value 'Triclinic' changed to 'triclinic'
according to the built-in table from CIF Core dictionary named
'cif_core.dic' version 2.4.1 from 2010-06-29.

Automatic conversion script
Id: cif_fix_values 1646 2011-03-28 12:23:43Z adriana 
;
_cod_original_cell_volume 1567.5(7)
_cod_database_code 4315840

loop_
_symmetry_equiv_pos_as_xyz
'x, y, z'
'-x, -y, -z'

loop_
_atom_site_label
_atom_site_type_symbol
_atom_site_fract_x
_atom_site_fract_y
_atom_site_fract_z
_atom_site_U_iso_or_equiv
_atom_site_adp_type
_atom_site_occupancy
_atom_site_symmetry_multiplicity
_atom_site_calc_flag
_atom_site_refinement_flags
_atom_site_disorder_assembly
_atom_site_disorder_group
Na1 Na 0.4027(3) 0.9081(3) 0.2302(2) 0.0283(7) Uani 1 1 d . . .
Na2 Na 0.4165(3) 0.9204(3) -0.0703(2) 0.0331(7) Uani 1 1 d . . .
Te1 Te 0.06912(5) 0.35694(5) 0.13715(4) 0.03175(14) Uani 1 1 d . . .
Te2 Te -0.02325(5) 0.72903(5) 0.19523(4) 0.02967(13) Uani 1 1 d . . .
Te3 Te 0.03143(5) 0.62946(5) 0.57586(4) 0.03023(14) Uani 1 1 d . . .
Sn1 Sn -0.10538(5) 0.58415(5) 0.08947(4) 0.02465(13) Uani 1 1 d . . .
Sn2 Sn 0.08699(5) 0.55393(5) 0.38189(4) 0.02538(13) Uani 1 1 d . . .
O1 O -0.4385(5) 0.8758(5) 0.1061(4) 0.0310(13) Uani 1 1 d . . .
O2 O -0.2770(5) 0.7801(5) 0.0284(4) 0.0278(12) Uani 1 1 d . . .
O3 O 0.2241(5) 0.7003(5) 0.3518(4) 0.0316(13) Uani 1 1 d . . .
O4 O 0.3628(5) 0.7273(5) 0.2293(4) 0.0334(13) Uani 1 1 d . . .
C1 C -0.2696(7) 0.5519(8) 0.1599(6) 0.0324(19) Uani 1 1 d . . .
H1A H -0.3159 0.5364 0.1040 0.039 Uiso 1 1 calc R . .
H1B H -0.2514 0.4825 0.2236 0.039 Uiso 1 1 calc R . .
C2 C -0.3395(7) 0.6662(7) 0.1970(6) 0.0292(18) Uani 1 1 d . . .
H2A H -0.4169 0.6587 0.2185 0.035 Uiso 1 1 calc R . .
H2B H -0.2988 0.6723 0.2620 0.035 Uiso 1 1 calc R . .
C3 C -0.3538(7) 0.7811(7) 0.1041(6) 0.0269(17) Uani 1 1 d . . .
C4 C 0.2648(8) 0.4577(7) 0.3576(7) 0.0343(19) Uani 1 1 d . . .
H4A H 0.3121 0.4351 0.4271 0.041 Uiso 1 1 calc R . .
H4B H 0.2653 0.3847 0.3356 0.041 Uiso 1 1 calc R . .
C5 C 0.3177(7) 0.5387(8) 0.2654(7) 0.035(2) Uani 1 1 d . . .
H5A H 0.4011 0.4997 0.2630 0.042 Uiso 1 1 calc R . .
H5B H 0.2804 0.5465 0.1935 0.042 Uiso 1 1 calc R . .
C6 C 0.3024(7) 0.6636(7) 0.2835(6) 0.0279(18) Uani 1 1 d . . .
O01 O 0.5316(7) 0.8656(7) 0.3923(5) 0.0598(19) Uani 1 1 d . . .
C01 C 0.6523(10) 0.8498(10) 0.4165(8) 0.055(3) Uani 1 1 d . . .
H01A H 0.6909 0.8692 0.3472 0.066 Uiso 1 1 calc R . .
H01B H 0.6891 0.7667 0.4556 0.066 Uiso 1 1 calc R . .
H01C H 0.6597 0.9026 0.4632 0.066 Uiso 1 1 calc R . .
O02 O 0.4094(5) 1.1167(5) 0.1753(4) 0.0333(13) Uani 1 1 d . . .
C02 C 0.4013(9) 1.1769(9) 0.2628(7) 0.046(2) Uani 1 1 d . . .
H02A H 0.4227 1.2513 0.2358 0.055 Uiso 1 1 calc R . .
H02B H 0.4546 1.1256 0.3253 0.055 Uiso 1 1 calc R . .
H02C H 0.3212 1.1950 0.2870 0.055 Uiso 1 1 calc R . .
O03 O 0.2685(5) 0.9888(5) 0.0560(4) 0.0331(13) Uani 1 1 d . . .
C03 C 0.1553(8) 0.9726(9) 0.0683(7) 0.041(2) Uani 1 1 d . . .
H03A H 0.1619 0.8893 0.1051 0.050 Uiso 1 1 calc R . .
H03B H 0.1155 0.9929 -0.0049 0.050 Uiso 1 1 calc R . .
H03C H 0.1104 1.0246 0.1132 0.050 Uiso 1 1 calc R . .
O04 O 0.4281(6) 0.7176(6) 0.0148(5) 0.0468(17) Uani 1 1 d . . .
C04 C 0.3725(14) 0.6457(13) -0.0287(9) 0.084(5) Uani 1 1 d . . .
H04A H 0.2880 0.6737 -0.0224 0.101 Uiso 1 1 calc R . .
H04B H 0.4018 0.5625 0.0132 0.101 Uiso 1 1 calc R . .
H04C H 0.3897 0.6518 -0.1069 0.101 Uiso 1 1 calc R . .
O05 O 0.3052(7) 0.9003(7) -0.2284(5) 0.062(2) Uani 1 1 d . . .
C05 C 0.1802(12) 0.9059(16) -0.2368(11) 0.103(6) Uani 1 1 d . . .
H05A H 0.1513 0.8879 -0.1622 0.124 Uiso 1 1 calc R . .
H05B H 0.1709 0.8475 -0.2763 0.124 Uiso 1 1 calc R . .
H05C H 0.1356 0.9861 -0.2773 0.124 Uiso 1 1 calc R . .
O06 O 0.2413(5) 0.9113(5) 0.3726(4) 0.0340(14) Uani 1 1 d . . .
C06 C 0.1291(8) 0.9979(10) 0.3794(8) 0.050(2) Uani 1 1 d . . .
H06A H 0.1426 1.0641 0.4052 0.060 Uiso 1 1 calc R . .
H06B H 0.0812 0.9589 0.4317 0.060 Uiso 1 1 calc R . .
H06C H 0.0884 1.0285 0.3061 0.060 Uiso 1 1 calc R . .
O07 O 0.3724(6) 0.8192(7) 0.5712(5) 0.0561(19) Uani 1 1 d . . .
H07 H 0.3753 0.8444 0.5010 0.084 Uiso 1 1 d R . .
C07 C 0.3760(10) 0.6930(10) 0.5979(8) 0.058(3) Uani 1 1 d . . .
H07A H 0.4308 0.6520 0.5509 0.069 Uiso 1 1 calc R . .
H07B H 0.2980 0.6858 0.5848 0.069 Uiso 1 1 calc R . .
H07C H 0.4015 0.6568 0.6760 0.069 Uiso 1 1 calc R . .

loop_
_atom_site_aniso_label
_atom_site_aniso_U_11
_atom_site_aniso_U_22
_atom_site_aniso_U_33
_atom_site_aniso_U_23
_atom_site_aniso_U_13
_atom_site_aniso_U_12
Na1 0.0254(17) 0.0298(17) 0.0275(15) -0.0052(13) 0.0028(13) -0.0058(14)
Na2 0.0265(18) 0.0340(18) 0.0341(16) -0.0047(14) 0.0077(14) -0.0045(14)
Te1 0.0363(3) 0.0289(3) 0.0191(2) -0.0041(2) 0.0023(2) 0.0067(2)
Te2 0.0327(3) 0.0259(3) 0.0283(3) -0.0023(2) -0.0028(2) -0.0082(2)
Te3 0.0395(3) 0.0333(3) 0.0222(2) -0.0091(2) 0.0067(2) -0.0156(3)
Sn1 0.0257(3) 0.0249(3) 0.0195(2) -0.0060(2) 0.0028(2) -0.0006(2)
Sn2 0.0274(3) 0.0275(3) 0.0199(2) -0.0050(2) 0.0033(2) -0.0066(2)
O1 0.031(3) 0.026(3) 0.027(3) -0.002(2) 0.012(2) 0.001(3)
O2 0.020(3) 0.033(3) 0.026(3) -0.006(2) 0.006(2) -0.001(2)
O3 0.033(3) 0.026(3) 0.030(3) -0.004(2) 0.011(2) -0.003(2)
O4 0.028(3) 0.031(3) 0.036(3) -0.001(3) 0.006(2) -0.008(3)
C1 0.034(5) 0.029(5) 0.031(4) -0.004(3) 0.000(4) -0.007(4)
C2 0.026(5) 0.025(4) 0.031(4) 0.000(3) 0.005(3) -0.004(4)
C3 0.025(4) 0.025(4) 0.030(4) -0.012(3) 0.004(3) -0.002(4)
C4 0.031(5) 0.018(4) 0.047(5) -0.001(4) 0.001(4) 0.000(4)
C5 0.022(4) 0.032(5) 0.041(5) -0.006(4) 0.015(4) 0.004(4)
C6 0.018(4) 0.032(5) 0.029(4) 0.000(3) -0.002(3) -0.004(4)
O01 0.050(5) 0.074(5) 0.050(4) -0.011(4) -0.008(3) -0.011(4)
C01 0.060(8) 0.046(6) 0.062(6) -0.008(5) -0.006(5) -0.021(6)
O02 0.035(3) 0.032(3) 0.029(3) -0.007(2) 0.008(2) -0.004(3)
C02 0.043(6) 0.061(7) 0.048(5) -0.035(5) -0.005(4) -0.019(5)
O03 0.033(3) 0.029(3) 0.035(3) -0.008(2) 0.004(2) -0.005(3)
C03 0.030(5) 0.054(6) 0.031(4) 0.003(4) 0.004(4) -0.009(4)
O04 0.077(5) 0.036(4) 0.037(3) -0.015(3) 0.011(3) -0.027(4)
C04 0.140(14) 0.091(10) 0.055(7) -0.026(7) 0.029(8) -0.081(10)
O05 0.046(5) 0.084(6) 0.052(4) -0.006(4) -0.006(3) -0.021(4)
C05 0.059(9) 0.156(16) 0.088(9) -0.068(10) 0.005(7) 0.012(9)
O06 0.033(3) 0.029(3) 0.033(3) -0.007(2) 0.007(3) 0.002(3)
C06 0.034(6) 0.055(7) 0.060(6) -0.023(5) 0.007(5) -0.007(5)
O07 0.053(5) 0.079(6) 0.036(3) -0.011(3) -0.002(3) -0.020(4)
C07 0.056(7) 0.064(8) 0.043(5) -0.005(5) -0.001(5) -0.007(6)

loop_
_atom_type_symbol
_atom_type_description
_atom_type_scat_dispersion_real
_atom_type_scat_dispersion_imag
_atom_type_scat_source
C C 0.0033 0.0016 'International Tables Vol C Tables 4.2.6.8 and 6.1.1.4'
H H 0.0000 0.0000 'International Tables Vol C Tables 4.2.6.8 and 6.1.1.4'
O O 0.0106 0.0060 'International Tables Vol C Tables 4.2.6.8 and 6.1.1.4'
Sn Sn -0.6537 1.4246 'International Tables Vol C Tables 4.2.6.8 and 6.1.1.4'
Te Te -0.5308 1.6751 'International Tables Vol C Tables 4.2.6.8 and 6.1.1.4'
Na Na 0.0362 0.0249 'International Tables Vol C Tables 4.2.6.8 and 6.1.1.4'

loop_
_geom_angle_atom_site_label_1
_geom_angle_atom_site_label_2
_geom_angle_atom_site_label_3
_geom_angle
_geom_angle_site_symmetry_1
_geom_angle_site_symmetry_3
_geom_angle_publ_flag
O4 Na1 O01 106.1(3) . . ?
O4 Na1 O1 93.2(2) . 1_655 ?
O01 Na1 O1 93.9(2) . 1_655 ?
O4 Na1 O02 162.1(2) . . ?
O01 Na1 O02 91.8(3) . . ?
O1 Na1 O02 83.7(2) 1_655 . ?
O4 Na1 O03 83.6(2) . . ?
O01 Na1 O03 170.3(3) . . ?
O1 Na1 O03 86.0(2) 1_655 . ?
O02 Na1 O03 78.6(2) . . ?
O4 Na1 O06 80.2(2) . . ?
O01 Na1 O06 84.1(2) . . ?
O1 Na1 O06 172.2(2) 1_655 . ?
O02 Na1 O06 103.9(2) . . ?
O03 Na1 O06 97.3(2) . . ?
O4 Na1 Na2 134.72(17) . 2_675 ?
O01 Na1 Na2 89.3(2) . 2_675 ?
O1 Na1 Na2 42.50(15) 1_655 2_675 ?
O02 Na1 Na2 41.54(14) . 2_675 ?
O03 Na1 Na2 84.09(16) . 2_675 ?
O06 Na1 Na2 144.66(18) . 2_675 ?
O4 Na1 Na2 80.09(16) . . ?
O01 Na1 Na2 140.0(2) . . ?
O1 Na1 Na2 46.10(15) 1_655 . ?
O02 Na1 Na2 85.13(15) . . ?
O03 Na1 Na2 40.97(14) . . ?
O06 Na1 Na2 135.39(18) . . ?
Na2 Na1 Na2 62.61(10) 2_675 . ?
O04 Na2 O02 97.5(2) . 2_675 ?
O04 Na2 O03 90.9(2) . . ?
O02 Na2 O03 164.6(2) 2_675 . ?
O04 Na2 O1 162.5(3) . 2_575 ?
O02 Na2 O1 83.5(2) 2_675 2_575 ?
O03 Na2 O1 84.7(2) . 2_575 ?
O04 Na2 O05 87.3(3) . . ?
O02 Na2 O05 88.3(2) 2_675 . ?
O03 Na2 O05 105.0(3) . . ?
O1 Na2 O05 110.2(3) 2_575 . ?
O04 Na2 O1 78.3(2) . 1_655 ?
O02 Na2 O1 86.2(2) 2_675 1_655 ?
O03 Na2 O1 82.83(19) . 1_655 ?
O1 Na2 O1 84.3(2) 2_575 1_655 ?
O05 Na2 O1 163.8(3) . 1_655 ?
O04 Na2 Na1 138.7(2) . 2_675 ?
O02 Na2 Na1 42.26(15) 2_675 2_675 ?
O03 Na2 Na1 126.21(19) . 2_675 ?
O1 Na2 Na1 41.62(13) 2_575 2_675 ?
O05 Na2 Na1 98.00(19) . 2_675 ?
O1 Na2 Na1 88.16(15) 1_655 2_675 ?
O04 Na2 Na1 75.68(17) . . ?
O02 Na2 Na1 127.12(18) 2_675 . ?
O03 Na2 Na1 42.94(15) . . ?
O1 Na2 Na1 89.75(15) 2_575 . ?
O05 Na2 Na1 141.9(2) . . ?
O1 Na2 Na1 40.89(12) 1_655 . ?
Na1 Na2 Na1 117.39(10) 2_675 . ?
O04 Na2 Na2 118.4(2) . 2_675 ?
O02 Na2 Na2 83.14(18) 2_675 2_675 ?
O03 Na2 Na2 81.51(18) . 2_675 ?
O1 Na2 Na2 44.21(15) 2_575 2_675 ?
O05 Na2 Na2 153.7(2) . 2_675 ?
O1 Na2 Na2 40.11(14) 1_655 2_675 ?
Na1 Na2 Na2 59.56(10) 2_675 2_675 ?
Na1 Na2 Na2 57.82(9) . 2_675 ?
Sn1 Te1 Sn1 84.43(4) 2_565 . ?
Sn2 Te2 Sn1 98.20(3) . . ?
Sn2 Te3 Sn2 82.98(3) . 2_566 ?
C1 Sn1 Te1 124.3(2) . 2_565 ?
C1 Sn1 Te2 111.6(2) . . ?
Te1 Sn1 Te2 109.70(3) 2_565 . ?
C1 Sn1 Te1 106.8(2) . . ?
Te1 Sn1 Te1 95.57(4) 2_565 . ?
Te2 Sn1 Te1 106.10(4) . . ?
C4 Sn2 Te3 120.6(2) . . ?
C4 Sn2 Te2 113.9(2) . . ?
Te3 Sn2 Te2 111.56(4) . . ?
C4 Sn2 Te3 103.1(2) . 2_566 ?
Te3 Sn2 Te3 97.02(3) . 2_566 ?
Te2 Sn2 Te3 108.02(4) . 2_566 ?
C3 O1 Na1 131.2(5) . 1_455 ?
C3 O1 Na2 124.3(5) . 2_575 ?
Na1 O1 Na2 95.9(2) 1_455 2_575 ?
C3 O1 Na2 107.6(5) . 1_455 ?
Na1 O1 Na2 93.0(2) 1_455 1_455 ?
Na2 O1 Na2 95.7(2) 2_575 1_455 ?
C6 O4 Na1 137.2(5) . . ?
C2 C1 Sn1 107.7(5) . . ?
C2 C1 H1A 110.2 . . ?
Sn1 C1 H1A 110.2 . . ?
C2 C1 H1B 110.2 . . ?
Sn1 C1 H1B 110.2 . . ?
H1A C1 H1B 108.5 . . ?
C3 C2 C1 112.1(6) . . ?
C3 C2 H2A 109.2 . . ?
C1 C2 H2A 109.2 . . ?
C3 C2 H2B 109.2 . . ?
C1 C2 H2B 109.2 . . ?
H2A C2 H2B 107.9 . . ?
O1 C3 O2 122.5(7) . . ?
O1 C3 C2 119.5(6) . . ?
O2 C3 C2 118.0(7) . . ?
C5 C4 Sn2 109.5(5) . . ?
C5 C4 H4A 109.8 . . ?
Sn2 C4 H4A 109.8 . . ?
C5 C4 H4B 109.8 . . ?
Sn2 C4 H4B 109.8 . . ?
H4A C4 H4B 108.2 . . ?
C6 C5 C4 113.4(6) . . ?
C6 C5 H5A 108.9 . . ?
C4 C5 H5A 108.9 . . ?
C6 C5 H5B 108.9 . . ?
C4 C5 H5B 108.9 . . ?
H5A C5 H5B 107.7 . . ?
O4 C6 O3 123.3(8) . . ?
O4 C6 C5 118.8(7) . . ?
O3 C6 C5 117.8(7) . . ?
C01 O01 Na1 137.9(6) . . ?
O01 C01 H01A 109.5 . . ?
O01 C01 H01B 109.5 . . ?
H01A C01 H01B 109.5 . . ?
O01 C01 H01C 109.5 . . ?
H01A C01 H01C 109.5 . . ?
H01B C01 H01C 109.5 . . ?
C02 O02 Na2 121.4(5) . 2_675 ?
C02 O02 Na1 116.2(5) . . ?
Na2 O02 Na1 96.2(2) 2_675 . ?
O02 C02 H02A 109.5 . . ?
O02 C02 H02B 109.5 . . ?
H02A C02 H02B 109.5 . . ?
O02 C02 H02C 109.5 . . ?
H02A C02 H02C 109.5 . . ?
H02B C02 H02C 109.5 . . ?
C03 O03 Na2 128.7(5) . . ?
C03 O03 Na1 115.5(4) . . ?
Na2 O03 Na1 96.1(2) . . ?
O03 C03 H03A 109.5 . . ?
O03 C03 H03B 109.5 . . ?
H03A C03 H03B 109.5 . . ?
O03 C03 H03C 109.5 . . ?
H03A C03 H03C 109.5 . . ?
H03B C03 H03C 109.5 . . ?
C04 O04 Na2 124.9(7) . . ?
O04 C04 H04A 109.5 . . ?
O04 C04 H04B 109.5 . . ?
H04A C04 H04B 109.5 . . ?
O04 C04 H04C 109.5 . . ?
H04A C04 H04C 109.5 . . ?
H04B C04 H04C 109.5 . . ?
C05 O05 Na2 128.2(6) . . ?
O05 C05 H05A 109.5 . . ?
O05 C05 H05B 109.5 . . ?
H05A C05 H05B 109.5 . . ?
O05 C05 H05C 109.5 . . ?
H05A C05 H05C 109.5 . . ?
H05B C05 H05C 109.5 . . ?
C06 O06 Na1 133.1(5) . . ?
O06 C06 H06A 109.5 . . ?
O06 C06 H06B 109.5 . . ?
H06A C06 H06B 109.5 . . ?
O06 C06 H06C 109.5 . . ?
H06A C06 H06C 109.5 . . ?
H06B C06 H06C 109.5 . . ?
C07 O07 H07 109.5 . . ?
O07 C07 H07A 109.5 . . ?
O07 C07 H07B 109.5 . . ?
H07A C07 H07B 109.5 . . ?
O07 C07 H07C 109.5 . . ?
H07A C07 H07C 109.5 . . ?
H07B C07 H07C 109.5 . . ?

loop_
_geom_bond_atom_site_label_1
_geom_bond_atom_site_label_2
_geom_bond_distance
_geom_bond_site_symmetry_2
_geom_bond_publ_flag
Na1 O4 2.309(6) . ?
Na1 O01 2.375(7) . ?
Na1 O1 2.382(6) 1_655 ?
Na1 O02 2.413(6) . ?
Na1 O03 2.490(6) . ?
Na1 O06 2.541(6) . ?
Na1 Na2 3.568(4) 2_675 ?
Na1 Na2 3.634(4) . ?
Na2 O04 2.335(7) . ?
Na2 O02 2.380(6) 2_675 ?
Na2 O03 2.396(6) . ?
Na2 O1 2.423(6) 2_575 ?
Na2 O05 2.439(8) . ?
Na2 O1 2.622(7) 1_655 ?
Na2 Na1 3.568(4) 2_675 ?
Na2 Na2 3.743(7) 2_675 ?
Te1 Sn1 2.7379(10) 2_565 ?
Te1 Sn1 2.8171(14) . ?
Te2 Sn2 2.7341(14) . ?
Te2 Sn1 2.7434(11) . ?
Te3 Sn2 2.7273(10) . ?
Te3 Sn2 2.8252(11) 2_566 ?
Sn1 C1 2.184(8) . ?
Sn1 Te1 2.7380(10) 2_565 ?
Sn2 C4 2.129(8) . ?
Sn2 Te3 2.8251(11) 2_566 ?
O1 C3 1.275(9) . ?
O1 Na1 2.382(6) 1_455 ?
O1 Na2 2.423(6) 2_575 ?
O1 Na2 2.622(7) 1_455 ?
O2 C3 1.276(8) . ?
O3 C6 1.282(9) . ?
O4 C6 1.242(9) . ?
C1 C2 1.535(11) . ?
C1 H1A 0.9600 . ?
C1 H1B 0.9600 . ?
C2 C3 1.514(10) . ?
C2 H2A 0.9600 . ?
C2 H2B 0.9600 . ?
C4 C5 1.533(11) . ?
C4 H4A 0.9600 . ?
C4 H4B 0.9600 . ?
C5 C6 1.502(11) . ?
C5 H5A 0.9600 . ?
C5 H5B 0.9600 . ?
O01 C01 1.401(12) . ?
C01 H01A 0.9599 . ?
C01 H01B 0.9599 . ?
C01 H01C 0.9599 . ?
O02 C02 1.405(9) . ?
O02 Na2 2.380(6) 2_675 ?
C02 H02A 0.9599 . ?
C02 H02B 0.9599 . ?
C02 H02C 0.9599 . ?
O03 C03 1.392(10) . ?
C03 H03A 0.9599 . ?
C03 H03B 0.9599 . ?
C03 H03C 0.9599 . ?
O04 C04 1.400(12) . ?
C04 H04A 0.9599 . ?
C04 H04B 0.9599 . ?
C04 H04C 0.9599 . ?
O05 C05 1.451(15) . ?
C05 H05A 0.9599 . ?
C05 H05B 0.9599 . ?
C05 H05C 0.9599 . ?
O06 C06 1.437(10) . ?
C06 H06A 0.9599 . ?
C06 H06B 0.9599 . ?
C06 H06C 0.9599 . ?
O07 C07 1.434(13) . ?
O07 H07 0.8400 . ?
C07 H07A 0.9599 . ?
C07 H07B 0.9599 . ?
C07 H07C 0.9599 . ?

loop_
_geom_hbond_atom_site_label_D
_geom_hbond_atom_site_label_H
_geom_hbond_atom_site_label_A
_geom_hbond_distance_DH
_geom_hbond_distance_HA
_geom_hbond_distance_DA
_geom_hbond_angle_DHA
_geom_hbond_site_symmetry_A
O07 H07 O06 0.84 2.08 2.710(9) 131 .
